data_4087179
loop_
_publ_author_name
'Jia, Xiaofei'
'Zhang, Mengru'
'Li, Maohua'
'Pan, Fan'
'Ding, Kuiling'
'Jia, Li'
'Crandall, Laura A.'
'Engle, James T.'
'Ziegler, Christopher J.'

_publ_section_title
;
 Zwitterionic Nickel(II) Catalysts for CO--Ethylene Alternating
 Copolymerization
;
_journal_issue 6
_journal_name_full Organometallics
_journal_page_first 1122
_journal_paper_doi 10.1021/acs.organomet.6b00932
_journal_volume 36
_journal_year 2017
_chemical_formula_sum 'C56 H72 B Li Ni O8 P2'
_chemical_formula_weight 1011.53
_space_group_crystal_system monoclinic
_space_group_IT_number 4
_space_group_name_Hall 'P 2yb'
_space_group_name_H-M_alt 'P 1 21 1'
_symmetry_space_group_name_Hall 'P 2yb'
_symmetry_space_group_name_H-M 'P 1 21 1'
_atom_sites_solution_hydrogens geom
_audit_creation_method SHELXL-2014/7
_cell_angle_alpha 90
_cell_angle_beta 104.6640(10)
_cell_angle_gamma 90
_cell_formula_units_Z 4
_cell_length_a 9.7868(3)
_cell_length_b 32.1401(8)
_cell_length_c 18.1648(6)
_cell_measurement_reflns_used 9946
_cell_measurement_temperature 100(2)
_cell_measurement_theta_max 24.97
_cell_measurement_theta_min 2.53
_cell_volume 5527.6(3)
_computing_cell_refinement 'Bruker SAINT'
_computing_data_collection 'Bruker APEX2'
_computing_data_reduction 'Bruker SAINT'
_computing_molecular_graphics 'Bruker SHELXTL'
_computing_publication_material 'Bruker SHELXTL'
_computing_structure_refinement 'SHELXL-2014/7 (Sheldrick, 2014)'
_computing_structure_solution 'SHELXS-97 (Sheldrick, 2008)'
_diffrn_ambient_temperature 100(2)
_diffrn_measured_fraction_theta_full 0.997
_diffrn_measured_fraction_theta_max 0.997
_diffrn_measurement_device_type 'Bruker APEX-II CCD'
_diffrn_measurement_method '\f and \w scans'
_diffrn_radiation_type MoK\a
_diffrn_radiation_wavelength 0.71073
_diffrn_reflns_av_R_equivalents 0.0356
_diffrn_reflns_av_unetI/netI 0.0471
_diffrn_reflns_Laue_measured_fraction_full 0.997
_diffrn_reflns_Laue_measured_fraction_max 0.997
_diffrn_reflns_limit_h_max 11
_diffrn_reflns_limit_h_min -11
_diffrn_reflns_limit_k_max 30
_diffrn_reflns_limit_k_min -38
_diffrn_reflns_limit_l_max 21
_diffrn_reflns_limit_l_min -21
_diffrn_reflns_number 41673
_diffrn_reflns_point_group_measured_fraction_full 0.997
_diffrn_reflns_point_group_measured_fraction_max 0.997
_diffrn_reflns_theta_full 25.066
_diffrn_reflns_theta_max 25.066
_diffrn_reflns_theta_min 1.321
_exptl_absorpt_coefficient_mu 0.459
_exptl_absorpt_correction_T_max 0.7452
_exptl_absorpt_correction_T_min 0.6524
_exptl_absorpt_correction_type multi-scan
_exptl_absorpt_process_details SADABS
_exptl_crystal_colour colourless
_exptl_crystal_density_diffrn 1.215
_exptl_crystal_density_meas ?
_exptl_crystal_description block
_exptl_crystal_F_000 2152
_exptl_crystal_size_max 0.514
_exptl_crystal_size_mid 0.509
_exptl_crystal_size_min 0.432
_refine_diff_density_max 0.313
_refine_diff_density_min -0.244
_refine_diff_density_rms 0.042
_refine_ls_abs_structure_details
; 
 Refined as an inversion twin. 
;
_refine_ls_abs_structure_Flack 0.594(8)
_refine_ls_extinction_method none
_refine_ls_goodness_of_fit_ref 1.043
_refine_ls_hydrogen_treatment constr
_refine_ls_matrix_type full
_refine_ls_number_parameters 1264
_refine_ls_number_reflns 17556
_refine_ls_number_restraints 1
_refine_ls_restrained_S_all 1.042
_refine_ls_R_factor_all 0.0360
_refine_ls_R_factor_gt 0.0316
_refine_ls_shift/su_max 0.001
_refine_ls_shift/su_mean 0.000
_refine_ls_structure_factor_coef Fsqd
_refine_ls_weighting_details 'w=1/[\s^2^(Fo^2^)+(0.0360P)^2^] where P=(Fo^2^+2Fc^2^)/3'
_refine_ls_weighting_scheme calc
_refine_ls_wR_factor_gt 0.0704
_refine_ls_wR_factor_ref 0.0726
_reflns_Friedel_coverage 0.962
_reflns_Friedel_fraction_full 0.997
_reflns_Friedel_fraction_max 0.997
_reflns_number_gt 16247
_reflns_number_total 17556
_reflns_threshold_expression 'I > 2\s(I)'
_cod_data_source_file om6b00932_si_002.cif
_cod_data_source_block 3a
_cod_depositor_comments
;
The following automatic conversions were performed:

'_exptl_crystal_density_meas' value 'not measured' was changed to '?'
- the value is perceived as not measured.

Automatic conversion script
Id: cif_fix_values 4973 2017-02-22 13:04:09Z antanas 

 Adding full bibliography for 4087179--4087183.cif.
;
_cod_database_code 4087179
_shelx_shelxl_version_number 2014/7
_shelx_space_group_comment
; 
The symmetry employed for this shelxl refinement is uniquely defined 
by the following loop, which should always be used as a source of 
symmetry information in preference to the above space-group names. 
They are only intended as comments. 
;
_shelx_estimated_absorpt_t_min 0.798
_shelx_estimated_absorpt_t_max 0.826

loop_
_space_group_symop_operation_xyz
'x, y, z'
'-x, y+1/2, -z'

loop_
_atom_site_label
_atom_site_type_symbol
_atom_site_fract_x
_atom_site_fract_y
_atom_site_fract_z
_atom_site_U_iso_or_equiv
_atom_site_adp_type
_atom_site_occupancy
_atom_site_site_symmetry_order
_atom_site_calc_flag
_atom_site_refinement_flags_posn
_atom_site_refinement_flags_adp
B1 B 0.4390(4) 0.43838(13) 0.0289(2) 0.0145(9) Uani 1 1 d . .
B2 B 0.5577(4) 0.22060(12) 0.4893(2) 0.0137(9) Uani 1 1 d . .
C1 C 0.8784(4) 0.22725(12) 0.08931(18) 0.0199(8) Uani 1 1 d . .
C2 C 0.6061(4) 0.18153(12) 0.04769(19) 0.0222(9) Uani 1 1 d . .
C3 C 0.4235(4) 0.26566(11) 0.11786(19) 0.0180(8) Uani 1 1 d . .
H3 H 0.4406 0.2407 0.1518 0.022 Uiso 1 1 calc R U
C4 C 0.3209(4) 0.25217(14) 0.0441(2) 0.0330(10) Uani 1 1 d . .
H4A H 0.2344 0.2415 0.0551 0.049 Uiso 1 1 calc R U
H4B H 0.3643 0.2303 0.0201 0.049 Uiso 1 1 calc R U
H4C H 0.2978 0.2761 0.0097 0.049 Uiso 1 1 calc R U
C5 C 0.3549(4) 0.29809(13) 0.1575(2) 0.0340(10) Uani 1 1 d . .
H5A H 0.3246 0.3218 0.1233 0.051 Uiso 1 1 calc R U
H5B H 0.4230 0.3075 0.2038 0.051 Uiso 1 1 calc R U
H5C H 0.2727 0.2859 0.1709 0.051 Uiso 1 1 calc R U
C6 C 0.6981(4) 0.30502(12) 0.18468(18) 0.0182(8) Uani 1 1 d . .
H6 H 0.6382 0.3275 0.1984 0.022 Uiso 1 1 calc R U
C7 C 0.7354(4) 0.27410(13) 0.25047(19) 0.0271(9) Uani 1 1 d . .
H7A H 0.7946 0.2519 0.2381 0.041 Uiso 1 1 calc R U
H7B H 0.6486 0.2621 0.2588 0.041 Uiso 1 1 calc R U
H7C H 0.7871 0.2885 0.2967 0.041 Uiso 1 1 calc R U
C8 C 0.8313(4) 0.32519(12) 0.1706(2) 0.0223(8) Uani 1 1 d . .
H8A H 0.8802 0.3409 0.2159 0.033 Uiso 1 1 calc R U
H8B H 0.8047 0.3441 0.1270 0.033 Uiso 1 1 calc R U
H8C H 0.8941 0.3035 0.1601 0.033 Uiso 1 1 calc R U
C9 C 0.4988(3) 0.24505(11) -0.13943(17) 0.0125(7) Uani 1 1 d . .
C10 C 0.4847(4) 0.20212(11) -0.15070(19) 0.0183(8) Uani 1 1 d . .
H10 H 0.5431 0.1838 -0.1152 0.022 Uiso 1 1 calc R U
C11 C 0.3866(4) 0.18590(12) -0.2130(2) 0.0223(8) Uani 1 1 d . .
H11 H 0.3788 0.1566 -0.2203 0.027 Uiso 1 1 calc R U
C12 C 0.2998(4) 0.21242(12) -0.26478(19) 0.0175(8) Uani 1 1 d . .
H12 H 0.2337 0.2014 -0.3080 0.021 Uiso 1 1 calc R U
C13 C 0.3101(4) 0.25440(11) -0.25305(18) 0.0171(8) Uani 1 1 d . .
H13 H 0.2495 0.2725 -0.2880 0.020 Uiso 1 1 calc R U
C14 C 0.4075(3) 0.27100(11) -0.19094(18) 0.0155(7) Uani 1 1 d . .
H14 H 0.4122 0.3003 -0.1834 0.019 Uiso 1 1 calc R U
C15 C 0.7818(3) 0.27305(10) -0.10901(19) 0.0144(7) Uani 1 1 d . .
C16 C 0.7769(4) 0.25906(12) -0.1819(2) 0.0247(9) Uani 1 1 d . .
H16 H 0.6930 0.2468 -0.2120 0.030 Uiso 1 1 calc R U
C17 C 0.8942(5) 0.26301(13) -0.2106(2) 0.0353(10) Uani 1 1 d . .
H17 H 0.8907 0.2530 -0.2603 0.042 Uiso 1 1 calc R U
C18 C 1.0164(4) 0.28127(13) -0.1679(2) 0.0330(10) Uani 1 1 d . .
H18 H 1.0975 0.2831 -0.1875 0.040 Uiso 1 1 calc R U
C19 C 1.0201(4) 0.29689(12) -0.0966(2) 0.0270(9) Uani 1 1 d . .
H19 H 1.1021 0.3108 -0.0680 0.032 Uiso 1 1 calc R U
C20 C 0.9043(4) 0.29228(12) -0.0671(2) 0.0199(8) Uani 1 1 d . .
H20 H 0.9082 0.3024 -0.0175 0.024 Uiso 1 1 calc R U
C21 C 0.5900(3) 0.31612(11) -0.04023(18) 0.0114(7) Uani 1 1 d . .
C22 C 0.5805(3) 0.35033(11) -0.08862(18) 0.0132(7) Uani 1 1 d . .
H22 H 0.6034 0.3473 -0.1361 0.016 Uiso 1 1 calc R U
C23 C 0.5378(3) 0.38862(11) -0.06774(18) 0.0137(7) Uani 1 1 d . .
H23 H 0.5318 0.4113 -0.1020 0.016 Uiso 1 1 calc R U
C24 C 0.5030(3) 0.39556(11) 0.00143(18) 0.0123(7) Uani 1 1 d . .
C25 C 0.5156(3) 0.36059(10) 0.04914(18) 0.0120(7) Uani 1 1 d . .
H25 H 0.4937 0.3636 0.0969 0.014 Uiso 1 1 calc R U
C26 C 0.5586(3) 0.32167(11) 0.02974(18) 0.0114(7) Uani 1 1 d . .
C27 C 0.4686(4) 0.47924(11) -0.01809(17) 0.0140(8) Uani 1 1 d . .
C28 C 0.6044(4) 0.48705(11) -0.02790(19) 0.0200(8) Uani 1 1 d . .
H28 H 0.6769 0.4672 -0.0097 0.024 Uiso 1 1 calc R U
C29 C 0.6359(4) 0.52276(12) -0.0632(2) 0.0230(9) Uani 1 1 d . .
H29 H 0.7288 0.5268 -0.0688 0.028 Uiso 1 1 calc R U
C30 C 0.5341(4) 0.55234(12) -0.0900(2) 0.0238(9) Uani 1 1 d . .
H30 H 0.5560 0.5767 -0.1144 0.029 Uiso 1 1 calc R U
C31 C 0.4011(4) 0.54631(12) -0.0811(2) 0.0233(9) Uani 1 1 d . .
H31 H 0.3302 0.5668 -0.0986 0.028 Uiso 1 1 calc R U
C32 C 0.3692(4) 0.51019(11) -0.04642(19) 0.0184(8) Uani 1 1 d . .
H32 H 0.2754 0.5065 -0.0418 0.022 Uiso 1 1 calc R U
C33 C 0.2708(3) 0.42694(11) 0.01394(18) 0.0145(7) Uani 1 1 d . .
C34 C 0.1831(4) 0.42709(12) -0.06019(19) 0.0186(8) Uani 1 1 d . .
H34 H 0.2208 0.4363 -0.1007 0.022 Uiso 1 1 calc R U
C35 C 0.0428(4) 0.41424(12) -0.0766(2) 0.0238(9) Uani 1 1 d . .
H35 H -0.0133 0.4152 -0.1276 0.029 Uiso 1 1 calc R U
C36 C -0.0156(4) 0.40008(12) -0.0195(2) 0.0249(9) Uani 1 1 d . .
H36 H -0.1118 0.3917 -0.0305 0.030 Uiso 1 1 calc R U
C37 C 0.0693(4) 0.39837(11) 0.0542(2) 0.0222(8) Uani 1 1 d . .
H37 H 0.0319 0.3881 0.0940 0.027 Uiso 1 1 calc R U
C38 C 0.2090(4) 0.41167(11) 0.0700(2) 0.0172(8) Uani 1 1 d . .
H38 H 0.2647 0.4103 0.1211 0.021 Uiso 1 1 calc R U
C39 C 0.5163(4) 0.44855(11) 0.11869(18) 0.0140(7) Uani 1 1 d . .
C40 C 0.4530(4) 0.47289(11) 0.16430(19) 0.0191(8) Uani 1 1 d . .
H40 H 0.3594 0.4825 0.1434 0.023 Uiso 1 1 calc R U
C41 C 0.5194(4) 0.48381(12) 0.2385(2) 0.0243(9) Uani 1 1 d . .
H41 H 0.4709 0.5002 0.2673 0.029 Uiso 1 1 calc R U
C42 C 0.6572(4) 0.47073(12) 0.2708(2) 0.0281(10) Uani 1 1 d . .
H42 H 0.7036 0.4779 0.3218 0.034 Uiso 1 1 calc R U
C43 C 0.7242(4) 0.44729(12) 0.2275(2) 0.0265(10) Uani 1 1 d . .
H43 H 0.8185 0.4383 0.2487 0.032 Uiso 1 1 calc R U
C44 C 0.6566(4) 0.43645(11) 0.1531(2) 0.0197(8) Uani 1 1 d . .
H44 H 0.7064 0.4204 0.1245 0.024 Uiso 1 1 calc R U
C45 C 0.4134(4) 0.47540(13) 0.4907(2) 0.0261(9) Uani 1 1 d . .
C46 C 0.1228(4) 0.43925(12) 0.4396(2) 0.0256(9) Uani 1 1 d . .
C47 C 0.5544(4) 0.39361(12) 0.39396(19) 0.0191(8) Uani 1 1 d . .
H47 H 0.5343 0.4196 0.3628 0.023 Uiso 1 1 calc R U
C48 C 0.6717(4) 0.40419(14) 0.4640(2) 0.0308(10) Uani 1 1 d . .
H48A H 0.6963 0.3794 0.4959 0.046 Uiso 1 1 calc R U
H48B H 0.6394 0.4262 0.4930 0.046 Uiso 1 1 calc R U
H48C H 0.7549 0.4139 0.4483 0.046 Uiso 1 1 calc R U
C49 C 0.6066(5) 0.36156(13) 0.3457(2) 0.0337(11) Uani 1 1 d . .
H49A H 0.6910 0.3722 0.3323 0.050 Uiso 1 1 calc R U
H49B H 0.5325 0.3562 0.2992 0.050 Uiso 1 1 calc R U
H49C H 0.6300 0.3357 0.3746 0.050 Uiso 1 1 calc R U
C50 C 0.2739(4) 0.35488(11) 0.33924(18) 0.0182(8) Uani 1 1 d . .
H50 H 0.3285 0.3319 0.3228 0.022 Uiso 1 1 calc R U
C51 C 0.1467(4) 0.33602(12) 0.3597(2) 0.0255(9) Uani 1 1 d . .
H51A H 0.0860 0.3583 0.3703 0.038 Uiso 1 1 calc R U
H51B H 0.1781 0.3184 0.4049 0.038 Uiso 1 1 calc R U
H51C H 0.0936 0.3191 0.3170 0.038 Uiso 1 1 calc R U
C52 C 0.2305(5) 0.38616(14) 0.2734(2) 0.0328(10) Uani 1 1 d . .
H52A H 0.1745 0.3719 0.2281 0.049 Uiso 1 1 calc R U
H52B H 0.3152 0.3981 0.2624 0.049 Uiso 1 1 calc R U
H52C H 0.1739 0.4084 0.2879 0.049 Uiso 1 1 calc R U
C53 C 0.2204(4) 0.37823(10) 0.63308(19) 0.0143(7) Uani 1 1 d . .
C54 C 0.0923(4) 0.36545(11) 0.5857(2) 0.0198(8) Uani 1 1 d . .
H54 H 0.0793 0.3660 0.5321 0.024 Uiso 1 1 calc R U
C55 C -0.0165(4) 0.35198(12) 0.6158(2) 0.0265(9) Uani 1 1 d . .
H55 H -0.1032 0.3430 0.5829 0.032 Uiso 1 1 calc R U
C56 C 0.0004(4) 0.35154(12) 0.6932(2) 0.0272(9) Uani 1 1 d . .
H56 H -0.0745 0.3424 0.7139 0.033 Uiso 1 1 calc R U
C57 C 0.1269(4) 0.36437(12) 0.7410(2) 0.0257(9) Uani 1 1 d . .
H57 H 0.1382 0.3644 0.7945 0.031 Uiso 1 1 calc R U
C58 C 0.2370(4) 0.37722(11) 0.71148(19) 0.0193(8) Uani 1 1 d . .
H58 H 0.3242 0.3854 0.7448 0.023 Uiso 1 1 calc R U
C59 C 0.4955(3) 0.41527(11) 0.66529(18) 0.0153(8) Uani 1 1 d . .
C60 C 0.4631(4) 0.44959(11) 0.7044(2) 0.0208(8) Uani 1 1 d . .
H60 H 0.3707 0.4610 0.6899 0.025 Uiso 1 1 calc R U
C61 C 0.5621(4) 0.46731(12) 0.7637(2) 0.0246(9) Uani 1 1 d . .
H61 H 0.5368 0.4902 0.7907 0.029 Uiso 1 1 calc R U
C62 C 0.6976(4) 0.45193(13) 0.7839(2) 0.0307(10) Uani 1 1 d . .
H62 H 0.7665 0.4640 0.8248 0.037 Uiso 1 1 calc R U
C63 C 0.7317(4) 0.41889(15) 0.7440(2) 0.0435(13) Uani 1 1 d . .
H63 H 0.8257 0.4086 0.7571 0.052 Uiso 1 1 calc R U
C64 C 0.6326(4) 0.40034(14) 0.6855(2) 0.0335(10) Uani 1 1 d . .
H64 H 0.6585 0.3774 0.6590 0.040 Uiso 1 1 calc R U
C65 C 0.4381(3) 0.33768(11) 0.49004(18) 0.0114(7) Uani 1 1 d . .
C66 C 0.4775(3) 0.29859(11) 0.46980(18) 0.0133(7) Uani 1 1 d . .
H66 H 0.4856 0.2948 0.4192 0.016 Uiso 1 1 calc R U
C67 C 0.5063(3) 0.26431(11) 0.51947(18) 0.0136(7) Uani 1 1 d . .
C68 C 0.4986(3) 0.27281(11) 0.59423(18) 0.0163(8) Uani 1 1 d . .
H68 H 0.5210 0.2512 0.6310 0.020 Uiso 1 1 calc R U
C69 C 0.4600(4) 0.31131(11) 0.61681(18) 0.0165(8) Uani 1 1 d . .
H69 H 0.4557 0.3154 0.6680 0.020 Uiso 1 1 calc R U
C70 C 0.4272(3) 0.34425(11) 0.56497(18) 0.0137(7) Uani 1 1 d . .
C71 C 0.5280(4) 0.17889(11) 0.53463(18) 0.0138(7) Uani 1 1 d . .
C72 C 0.4152(4) 0.17461(11) 0.56893(19) 0.0176(8) Uani 1 1 d . .
H72 H 0.3576 0.1982 0.5708 0.021 Uiso 1 1 calc R U
C73 C 0.3843(4) 0.13752(12) 0.6001(2) 0.0228(9) Uani 1 1 d . .
H73 H 0.3072 0.1362 0.6229 0.027 Uiso 1 1 calc R U
C74 C 0.4649(4) 0.10228(12) 0.59817(19) 0.0219(9) Uani 1 1 d . .
H74 H 0.4437 0.0768 0.6194 0.026 Uiso 1 1 calc R U
C75 C 0.5774(4) 0.10498(11) 0.56464(19) 0.0201(8) Uani 1 1 d . .
H75 H 0.6340 0.0812 0.5627 0.024 Uiso 1 1 calc R U
C76 C 0.6071(4) 0.14237(11) 0.53401(19) 0.0180(8) Uani 1 1 d . .
H76 H 0.6846 0.1434 0.5115 0.022 Uiso 1 1 calc R U
C77 C 0.7285(3) 0.22850(11) 0.50177(17) 0.0126(7) Uani 1 1 d . .
C78 C 0.8213(4) 0.22421(12) 0.57438(18) 0.0173(8) Uani 1 1 d . .
H78 H 0.7863 0.2129 0.6144 0.021 Uiso 1 1 calc R U
C79 C 0.9626(4) 0.23587(12) 0.58981(19) 0.0194(8) Uani 1 1 d . .
H79 H 1.0215 0.2328 0.6398 0.023 Uiso 1 1 calc R U
C80 C 1.0177(4) 0.25179(12) 0.5330(2) 0.0212(8) Uani 1 1 d . .
H80 H 1.1144 0.2594 0.5433 0.025 Uiso 1 1 calc R U
C81 C 0.9304(4) 0.25645(12) 0.4611(2) 0.0250(9) Uani 1 1 d . .
H81 H 0.9669 0.2673 0.4214 0.030 Uiso 1 1 calc R U
C82 C 0.7875(4) 0.24520(12) 0.44644(19) 0.0200(8) Uani 1 1 d . .
H82 H 0.7289 0.2492 0.3966 0.024 Uiso 1 1 calc R U
C83 C 0.4735(3) 0.21232(10) 0.39957(18) 0.0130(7) Uani 1 1 d . .
C84 C 0.5304(4) 0.18986(11) 0.34871(18) 0.0144(7) Uani 1 1 d . .
H84 H 0.6245 0.1799 0.3656 0.017 Uiso 1 1 calc R U
C85 C 0.4554(4) 0.18141(11) 0.27438(18) 0.0174(8) Uani 1 1 d . .
H85 H 0.4989 0.1661 0.2417 0.021 Uiso 1 1 calc R U
C86 C 0.3179(4) 0.19510(11) 0.24770(19) 0.0187(8) Uani 1 1 d . .
H86 H 0.2664 0.1896 0.1968 0.022 Uiso 1 1 calc R U
C87 C 0.2569(4) 0.21695(11) 0.29679(19) 0.0176(8) Uani 1 1 d . .
H87 H 0.1624 0.2266 0.2795 0.021 Uiso 1 1 calc R U
C88 C 0.3321(3) 0.22489(11) 0.37065(18) 0.0136(7) Uani 1 1 d . .
H88 H 0.2866 0.2394 0.4033 0.016 Uiso 1 1 calc R U
C89 C 1.0001(5) 0.14035(16) 0.7148(2) 0.0449(12) Uani 1 1 d . .
H89A H 0.9528 0.1439 0.6607 0.067 Uiso 1 1 calc R U
H89B H 1.0876 0.1245 0.7198 0.067 Uiso 1 1 calc R U
H89C H 1.0224 0.1677 0.7386 0.067 Uiso 1 1 calc R U
C90 C 0.7802(4) 0.14016(12) 0.7447(2) 0.0291(9) Uani 1 1 d . .
H90A H 0.7335 0.1455 0.6905 0.035 Uiso 1 1 calc R U
H90B H 0.7981 0.1672 0.7717 0.035 Uiso 1 1 calc R U
C91 C 0.6896(4) 0.11369(13) 0.7792(2) 0.0289(9) Uani 1 1 d . .
H91A H 0.5975 0.1275 0.7749 0.035 Uiso 1 1 calc R U
H91B H 0.6723 0.0867 0.7522 0.035 Uiso 1 1 calc R U
C92 C 0.6699(4) 0.08711(14) 0.8972(2) 0.0345(10) Uani 1 1 d . .
H92A H 0.5841 0.1037 0.8925 0.052 Uiso 1 1 calc R U
H92B H 0.7200 0.0845 0.9510 0.052 Uiso 1 1 calc R U
H92C H 0.6443 0.0594 0.8756 0.052 Uiso 1 1 calc R U
C93 C 0.8971(5) 0.01638(14) 0.7368(2) 0.0361(11) Uani 1 1 d . .
H93A H 0.9851 0.0043 0.7301 0.054 Uiso 1 1 calc R U
H93B H 0.8701 0.0401 0.7023 0.054 Uiso 1 1 calc R U
H93C H 0.8221 -0.0046 0.7253 0.054 Uiso 1 1 calc R U
C94 C 0.9736(4) -0.00208(12) 0.8671(2) 0.0294(9) Uani 1 1 d . .
H94A H 1.0752 -0.0062 0.8703 0.035 Uiso 1 1 calc R U
H94B H 0.9237 -0.0286 0.8508 0.035 Uiso 1 1 calc R U
C95 C 0.9542(4) 0.01062(12) 0.9427(2) 0.0289(9) Uani 1 1 d . .
H95A H 0.8524 0.0109 0.9413 0.035 Uiso 1 1 calc R U
H95B H 1.0022 -0.0094 0.9822 0.035 Uiso 1 1 calc R U
C96 C 1.0047(4) 0.06473(13) 1.0337(2) 0.0301(9) Uani 1 1 d . .
H96A H 0.9055 0.0688 1.0337 0.045 Uiso 1 1 calc R U
H96B H 1.0560 0.0910 1.0463 0.045 Uiso 1 1 calc R U
H96C H 1.0468 0.0436 1.0716 0.045 Uiso 1 1 calc R U
C97 C 1.2656(4) 0.05681(13) 0.8316(3) 0.0353(10) Uani 1 1 d . .
H97A H 1.3468 0.0675 0.8151 0.053 Uiso 1 1 calc R U
H97B H 1.2036 0.0413 0.7897 0.053 Uiso 1 1 calc R U
H97C H 1.2987 0.0383 0.8753 0.053 Uiso 1 1 calc R U
C98 C 1.2687(4) 0.11114(13) 0.9192(2) 0.0262(9) Uani 1 1 d . .
H98A H 1.3650 0.1174 0.9142 0.031 Uiso 1 1 calc R U
H98B H 1.2768 0.0930 0.9642 0.031 Uiso 1 1 calc R U
C99 C 1.1943(4) 0.15043(13) 0.9286(2) 0.0282(9) Uani 1 1 d . .
H99A H 1.2416 0.1639 0.9774 0.034 Uiso 1 1 calc R U
H99B H 1.1964 0.1699 0.8867 0.034 Uiso 1 1 calc R U
C100 C 0.9789(4) 0.17587(14) 0.9446(3) 0.0376(11) Uani 1 1 d . .
H10N H 1.0256 0.1862 0.9955 0.056 Uiso 1 1 calc R U
H10O H 0.8814 0.1681 0.9430 0.056 Uiso 1 1 calc R U
H10P H 0.9787 0.1977 0.9069 0.056 Uiso 1 1 calc R U
C101 C 0.0343(5) 0.63899(14) 0.5297(2) 0.0371(11) Uani 1 1 d . .
H10H H -0.0240 0.6554 0.4879 0.056 Uiso 1 1 calc R U
H10I H 0.0932 0.6197 0.5094 0.056 Uiso 1 1 calc R U
H10J H 0.0949 0.6576 0.5666 0.056 Uiso 1 1 calc R U
C102 C -0.1465(4) 0.64271(12) 0.5940(2) 0.0246(9) Uani 1 1 d . .
H10F H -0.1893 0.6638 0.5553 0.029 Uiso 1 1 calc R U
H10G H -0.0937 0.6573 0.6405 0.029 Uiso 1 1 calc R U
C103 C -0.2589(4) 0.61559(12) 0.6116(2) 0.0243(9) Uani 1 1 d . .
H10D H -0.3198 0.6321 0.6365 0.029 Uiso 1 1 calc R U
H10E H -0.3187 0.6036 0.5641 0.029 Uiso 1 1 calc R U
C104 C -0.2865(4) 0.55678(14) 0.6848(3) 0.0387(11) Uani 1 1 d . .
H10K H -0.3406 0.5731 0.7132 0.058 Uiso 1 1 calc R U
H10L H -0.2352 0.5346 0.7175 0.058 Uiso 1 1 calc R U
H10M H -0.3512 0.5445 0.6400 0.058 Uiso 1 1 calc R U
C105 C 0.0436(4) 0.62605(13) 0.7967(2) 0.0310(10) Uani 1 1 d . .
H101 H 0.1047 0.6280 0.8484 0.047 Uiso 1 1 calc R U
H102 H -0.0477 0.6142 0.7985 0.047 Uiso 1 1 calc R U
H103 H 0.0291 0.6539 0.7740 0.047 Uiso 1 1 calc R U
C106 C 0.2380(4) 0.61712(12) 0.7436(2) 0.0251(9) Uani 1 1 d . .
H10S H 0.2995 0.6245 0.7941 0.030 Uiso 1 1 calc R U
H10T H 0.2194 0.6427 0.7122 0.030 Uiso 1 1 calc R U
C107 C 0.3088(4) 0.58564(13) 0.7063(2) 0.0251(9) Uani 1 1 d . .
H10Q H 0.3932 0.5980 0.6942 0.030 Uiso 1 1 calc R U
H10R H 0.3395 0.5617 0.7409 0.030 Uiso 1 1 calc R U
C108 C 0.2793(4) 0.54888(13) 0.5908(2) 0.0282(9) Uani 1 1 d . .
H10U H 0.3488 0.5665 0.5754 0.042 Uiso 1 1 calc R U
H10V H 0.2085 0.5394 0.5456 0.042 Uiso 1 1 calc R U
H10W H 0.3270 0.5247 0.6189 0.042 Uiso 1 1 calc R U
C109 C -0.1558(5) 0.53252(14) 0.4799(2) 0.0386(11) Uani 1 1 d . .
H10A H -0.1414 0.5125 0.4420 0.058 Uiso 1 1 calc R U
H10B H -0.1365 0.5607 0.4644 0.058 Uiso 1 1 calc R U
H10C H -0.2537 0.5309 0.4839 0.058 Uiso 1 1 calc R U
C110 C -0.0905(4) 0.48351(13) 0.5786(2) 0.0327(10) Uani 1 1 d . .
H11F H -0.0857 0.4619 0.5404 0.039 Uiso 1 1 calc R U
H11G H -0.1864 0.4830 0.5872 0.039 Uiso 1 1 calc R U
C111 C 0.0163(4) 0.47488(12) 0.6509(2) 0.0285(9) Uani 1 1 d . .
H11A H -0.0074 0.4488 0.6738 0.034 Uiso 1 1 calc R U
H11B H 0.1109 0.4717 0.6412 0.034 Uiso 1 1 calc R U
C112 C 0.0994(4) 0.50027(13) 0.7762(2) 0.0348(10) Uani 1 1 d . .
H11C H 0.0603 0.4761 0.7968 0.052 Uiso 1 1 calc R U
H11D H 0.0980 0.5245 0.8087 0.052 Uiso 1 1 calc R U
H11E H 0.1970 0.4943 0.7748 0.052 Uiso 1 1 calc R U
Li1 Li 0.9745(6) 0.0891(2) 0.8600(3) 0.0221(14) Uani 1 1 d . .
Li2 Li 0.0016(6) 0.56596(19) 0.6426(3) 0.0220(14) Uani 1 1 d . .
Ni1 Ni 0.69501(4) 0.22912(2) 0.04704(2) 0.01289(10) Uani 1 1 d . .
Ni2 Ni 0.30466(4) 0.43073(2) 0.48093(2) 0.01518(11) Uani 1 1 d . .
O1 O 0.9969(3) 0.22565(10) 0.11902(14) 0.0329(7) Uani 1 1 d . .
O2 O 0.5486(3) 0.15113(9) 0.05187(18) 0.0451(8) Uani 1 1 d . .
O3 O 0.4849(3) 0.50403(10) 0.4973(2) 0.0475(9) Uani 1 1 d . .
O4 O 0.0063(3) 0.44543(10) 0.41061(16) 0.0415(8) Uani 1 1 d . .
O5 O 0.9095(3) 0.11842(8) 0.75137(14) 0.0257(6) Uani 1 1 d . .
O6 O 0.7591(2) 0.10715(8) 0.85692(13) 0.0233(6) Uani 1 1 d . .
O7 O 0.9175(3) 0.03002(8) 0.81349(14) 0.0254(6) Uani 1 1 d . .
O8 O 1.0130(3) 0.05128(8) 0.96042(14) 0.0243(6) Uani 1 1 d . .
O9 O 1.1893(2) 0.09068(7) 0.85265(13) 0.0194(6) Uani 1 1 d . .
O10 O 1.0527(2) 0.14053(8) 0.92768(14) 0.0206(6) Uani 1 1 d . .
O11 O -0.0544(3) 0.61609(8) 0.56602(14) 0.0232(6) Uani 1 1 d . .
O12 O -0.1897(2) 0.58283(8) 0.66157(14) 0.0235(6) Uani 1 1 d . .
O13 O 0.1085(2) 0.60004(8) 0.75191(13) 0.0232(6) Uani 1 1 d . .
O14 O 0.2119(2) 0.57202(8) 0.63825(13) 0.0233(6) Uani 1 1 d . .
O15 O -0.0626(3) 0.52316(8) 0.55180(14) 0.0254(6) Uani 1 1 d . .
O16 O 0.0167(3) 0.50871(8) 0.70109(14) 0.0271(6) Uani 1 1 d . .
P1 P 0.59481(9) 0.27875(3) 0.09798(5) 0.01086(18) Uani 1 1 d . .
P2 P 0.64202(9) 0.26371(3) -0.06085(5) 0.01110(18) Uani 1 1 d . .
P3 P 0.39041(9) 0.38075(3) 0.42305(5) 0.01258(19) Uani 1 1 d . .
P4 P 0.35836(9) 0.39423(3) 0.58656(5) 0.01282(19) Uani 1 1 d . .

loop_
_atom_site_aniso_label
_atom_site_aniso_U_11
_atom_site_aniso_U_22
_atom_site_aniso_U_33
_atom_site_aniso_U_23
_atom_site_aniso_U_13
_atom_site_aniso_U_12
B1 0.017(2) 0.014(2) 0.0115(19) -0.0004(15) 0.0021(16) 0.0016(16)
B2 0.014(2) 0.015(2) 0.0127(19) 0.0006(15) 0.0030(16) -0.0004(16)
C1 0.025(2) 0.020(2) 0.0156(18) 0.0031(16) 0.0062(16) 0.0052(17)
C2 0.029(2) 0.018(2) 0.0178(19) 0.0030(16) 0.0012(17) 0.0035(18)
C3 0.0180(18) 0.014(2) 0.0241(19) 0.0018(15) 0.0092(15) -0.0010(15)
C4 0.015(2) 0.041(3) 0.042(3) -0.006(2) 0.0056(18) -0.0072(19)
C5 0.030(2) 0.035(3) 0.048(3) -0.008(2) 0.029(2) -0.0073(19)
C6 0.0201(19) 0.020(2) 0.0117(17) -0.0017(14) -0.0010(15) -0.0013(16)
C7 0.035(2) 0.031(2) 0.0126(18) 0.0025(16) 0.0005(17) -0.0006(19)
C8 0.021(2) 0.020(2) 0.0214(19) 0.0001(15) -0.0042(16) -0.0014(16)
C9 0.0140(17) 0.015(2) 0.0105(16) -0.0006(13) 0.0069(14) -0.0007(14)
C10 0.0170(18) 0.014(2) 0.0206(19) -0.0009(15) -0.0004(15) 0.0029(15)
C11 0.021(2) 0.014(2) 0.029(2) -0.0073(16) 0.0029(17) -0.0012(16)
C12 0.0109(18) 0.028(2) 0.0128(17) -0.0059(15) 0.0015(14) -0.0007(15)
C13 0.0160(18) 0.021(2) 0.0129(17) 0.0028(14) 0.0021(15) 0.0023(15)
C14 0.0160(18) 0.012(2) 0.0180(18) -0.0001(14) 0.0042(15) 0.0038(14)
C15 0.0154(18) 0.0092(19) 0.0203(18) 0.0040(14) 0.0075(15) 0.0040(14)
C16 0.033(2) 0.018(2) 0.027(2) -0.0006(16) 0.0155(18) -0.0027(17)
C17 0.051(3) 0.028(3) 0.039(2) -0.0032(19) 0.032(2) -0.006(2)
C18 0.031(2) 0.026(2) 0.053(3) 0.012(2) 0.030(2) 0.0039(19)
C19 0.022(2) 0.019(2) 0.040(2) 0.0102(18) 0.0094(18) 0.0018(17)
C20 0.0179(19) 0.021(2) 0.0204(19) 0.0055(15) 0.0038(15) -0.0009(16)
C21 0.0111(17) 0.0116(19) 0.0103(17) -0.0014(13) 0.0005(13) -0.0013(14)
C22 0.0154(17) 0.017(2) 0.0090(16) 0.0011(13) 0.0059(14) 0.0001(14)
C23 0.0144(17) 0.0110(19) 0.0141(17) 0.0040(14) 0.0007(14) -0.0016(14)
C24 0.0087(16) 0.0123(19) 0.0138(17) -0.0010(14) -0.0008(13) -0.0011(14)
C25 0.0141(18) 0.0122(19) 0.0109(17) -0.0010(13) 0.0055(14) 0.0004(14)
C26 0.0087(16) 0.012(2) 0.0128(17) 0.0027(13) 0.0009(13) -0.0020(13)
C27 0.021(2) 0.0120(19) 0.0086(17) -0.0028(13) 0.0029(14) -0.0003(15)
C28 0.021(2) 0.015(2) 0.0201(19) -0.0032(15) -0.0014(16) -0.0007(15)
C29 0.024(2) 0.019(2) 0.025(2) -0.0035(16) 0.0048(17) -0.0083(17)
C30 0.040(2) 0.013(2) 0.0181(19) -0.0020(15) 0.0073(17) -0.0086(18)
C31 0.033(2) 0.017(2) 0.0199(19) 0.0031(15) 0.0054(17) 0.0050(17)
C32 0.023(2) 0.015(2) 0.0187(19) 0.0012(14) 0.0081(16) 0.0011(16)
C33 0.0200(18) 0.0060(19) 0.0167(17) -0.0017(14) 0.0033(14) 0.0032(15)
C34 0.0226(19) 0.017(2) 0.0149(17) 0.0009(15) 0.0024(15) 0.0048(17)
C35 0.022(2) 0.025(2) 0.021(2) -0.0031(16) -0.0015(17) 0.0022(17)
C36 0.0158(19) 0.020(2) 0.036(2) -0.0077(17) 0.0021(17) -0.0038(16)
C37 0.025(2) 0.017(2) 0.026(2) -0.0008(16) 0.0092(17) -0.0041(17)
C38 0.0186(19) 0.014(2) 0.0170(18) -0.0004(14) 0.0002(15) 0.0030(15)
C39 0.0194(19) 0.0081(19) 0.0133(17) 0.0028(13) 0.0018(14) -0.0019(14)
C40 0.023(2) 0.016(2) 0.0170(18) 0.0005(15) 0.0030(15) -0.0046(16)
C41 0.039(2) 0.017(2) 0.0196(19) -0.0044(15) 0.0111(18) -0.0098(18)
C42 0.043(3) 0.025(2) 0.0114(18) 0.0001(16) -0.0025(18) -0.0183(19)
C43 0.027(2) 0.021(2) 0.024(2) 0.0080(16) -0.0082(17) -0.0110(17)
C44 0.0206(19) 0.012(2) 0.0238(19) 0.0019(15) 0.0003(16) -0.0028(15)
C45 0.033(2) 0.018(2) 0.030(2) 0.0027(17) 0.0139(18) 0.0098(19)
C46 0.029(2) 0.027(3) 0.023(2) 0.0037(16) 0.0109(18) 0.0057(18)
C47 0.024(2) 0.014(2) 0.0234(19) -0.0002(15) 0.0130(16) -0.0024(16)
C48 0.017(2) 0.040(3) 0.036(2) -0.0121(19) 0.0089(17) -0.0044(19)
C49 0.044(3) 0.030(3) 0.039(2) -0.0139(19) 0.033(2) -0.012(2)
C50 0.025(2) 0.014(2) 0.0126(18) -0.0018(14) -0.0011(15) -0.0008(15)
C51 0.021(2) 0.025(2) 0.024(2) -0.0010(16) -0.0060(16) -0.0029(17)
C52 0.044(3) 0.033(3) 0.0147(19) 0.0047(17) -0.0034(18) -0.006(2)
C53 0.0184(18) 0.0067(18) 0.0197(18) -0.0002(14) 0.0084(15) 0.0046(14)
C54 0.020(2) 0.018(2) 0.0210(19) 0.0017(15) 0.0055(16) 0.0022(16)
C55 0.017(2) 0.023(2) 0.039(2) 0.0062(18) 0.0065(18) 0.0041(16)
C56 0.029(2) 0.016(2) 0.045(3) 0.0087(18) 0.025(2) 0.0064(17)
C57 0.039(2) 0.017(2) 0.027(2) 0.0022(16) 0.0190(19) 0.0035(18)
C58 0.026(2) 0.012(2) 0.0205(18) 0.0026(14) 0.0078(16) 0.0029(15)
C59 0.0158(18) 0.017(2) 0.0136(18) 0.0001(14) 0.0040(14) -0.0009(15)
C60 0.0199(19) 0.015(2) 0.025(2) 0.0021(15) -0.0004(16) 0.0029(15)
C61 0.032(2) 0.015(2) 0.025(2) -0.0053(16) 0.0045(17) -0.0017(17)
C62 0.025(2) 0.035(3) 0.028(2) -0.0158(18) -0.0019(18) -0.0025(19)
C63 0.022(2) 0.061(4) 0.039(3) -0.026(2) -0.0064(19) 0.012(2)
C64 0.025(2) 0.040(3) 0.032(2) -0.0209(19) 0.0002(18) 0.0071(19)
C65 0.0105(17) 0.013(2) 0.0104(17) 0.0004(13) 0.0018(14) -0.0002(14)
C66 0.0122(17) 0.016(2) 0.0119(17) -0.0006(14) 0.0030(14) -0.0021(14)
C67 0.0092(17) 0.019(2) 0.0122(17) 0.0000(14) 0.0012(14) -0.0013(14)
C68 0.0151(18) 0.016(2) 0.0163(18) 0.0034(14) 0.0014(14) 0.0027(15)
C69 0.0177(18) 0.019(2) 0.0124(17) -0.0002(14) 0.0030(15) 0.0024(15)
C70 0.0125(17) 0.014(2) 0.0132(17) 0.0013(14) 0.0009(14) 0.0023(14)
C71 0.0163(18) 0.014(2) 0.0094(16) -0.0012(13) -0.0006(14) -0.0027(15)
C72 0.0217(19) 0.014(2) 0.0178(18) -0.0021(14) 0.0055(15) -0.0015(15)
C73 0.027(2) 0.026(2) 0.0177(19) -0.0011(16) 0.0095(16) -0.0094(17)
C74 0.032(2) 0.015(2) 0.0146(18) 0.0018(15) -0.0017(16) -0.0100(17)
C75 0.026(2) 0.013(2) 0.0190(18) 0.0005(15) 0.0005(16) 0.0001(16)
C76 0.0190(19) 0.018(2) 0.0150(18) 0.0010(14) 0.0014(15) -0.0012(15)
C77 0.0151(17) 0.0084(18) 0.0131(16) -0.0022(14) 0.0016(13) 0.0047(15)
C78 0.0197(19) 0.017(2) 0.0153(17) 0.0006(15) 0.0045(15) 0.0034(16)
C79 0.0164(18) 0.020(2) 0.0177(18) -0.0010(15) -0.0036(15) 0.0043(15)
C80 0.0133(18) 0.021(2) 0.027(2) 0.0017(16) 0.0010(16) -0.0023(15)
C81 0.025(2) 0.029(2) 0.024(2) 0.0039(16) 0.0103(17) -0.0083(18)
C82 0.021(2) 0.024(2) 0.0139(18) 0.0050(15) 0.0005(15) -0.0021(16)
C83 0.0129(17) 0.0104(19) 0.0149(17) 0.0040(13) 0.0021(14) -0.0041(14)
C84 0.0142(17) 0.012(2) 0.0166(18) 0.0023(14) 0.0032(14) -0.0001(14)
C85 0.0224(19) 0.017(2) 0.0133(18) -0.0005(14) 0.0060(15) -0.0001(16)
C86 0.023(2) 0.018(2) 0.0126(17) 0.0010(14) 0.0003(15) -0.0072(16)
C87 0.0122(18) 0.015(2) 0.0224(19) 0.0053(14) -0.0009(15) -0.0014(14)
C88 0.0155(17) 0.0098(19) 0.0164(17) -0.0021(14) 0.0055(14) -0.0019(14)
C89 0.041(3) 0.054(3) 0.039(3) 0.026(2) 0.009(2) -0.003(2)
C90 0.032(2) 0.024(2) 0.025(2) -0.0009(17) -0.0053(18) 0.0090(18)
C91 0.020(2) 0.030(2) 0.031(2) -0.0022(18) -0.0030(17) 0.0060(17)
C92 0.020(2) 0.037(3) 0.048(3) 0.007(2) 0.0121(19) 0.0014(18)
C93 0.041(3) 0.032(3) 0.035(2) -0.0082(19) 0.009(2) -0.003(2)
C94 0.036(2) 0.016(2) 0.041(2) 0.0064(17) 0.018(2) 0.0048(18)
C95 0.031(2) 0.019(2) 0.038(2) 0.0106(18) 0.0131(19) -0.0019(18)
C96 0.027(2) 0.036(3) 0.028(2) 0.0054(18) 0.0082(18) 0.0028(19)
C97 0.029(2) 0.025(3) 0.057(3) -0.011(2) 0.021(2) 0.0015(19)
C98 0.0164(19) 0.034(3) 0.027(2) -0.0046(17) 0.0039(16) -0.0001(17)
C99 0.019(2) 0.028(2) 0.039(2) -0.0122(18) 0.0093(18) -0.0073(17)
C100 0.026(2) 0.032(3) 0.056(3) -0.021(2) 0.011(2) 0.0020(19)
C101 0.039(3) 0.034(3) 0.043(3) 0.013(2) 0.018(2) -0.001(2)
C102 0.028(2) 0.020(2) 0.025(2) 0.0011(16) 0.0062(17) 0.0091(17)
C103 0.0185(19) 0.029(2) 0.023(2) 0.0000(17) 0.0020(16) 0.0126(17)
C104 0.030(2) 0.036(3) 0.055(3) 0.008(2) 0.021(2) -0.003(2)
C105 0.029(2) 0.039(3) 0.025(2) -0.0092(18) 0.0073(18) 0.0025(19)
C106 0.022(2) 0.025(2) 0.026(2) -0.0029(16) 0.0037(16) -0.0115(17)
C107 0.0155(19) 0.033(2) 0.026(2) 0.0004(17) 0.0020(16) -0.0036(16)
C108 0.029(2) 0.031(3) 0.028(2) 0.0000(18) 0.0130(18) 0.0044(18)
C109 0.045(3) 0.035(3) 0.027(2) -0.0064(18) -0.009(2) 0.007(2)
C110 0.037(2) 0.019(2) 0.040(2) -0.0054(18) 0.007(2) -0.0006(18)
C111 0.032(2) 0.015(2) 0.037(2) -0.0007(17) 0.0056(19) 0.0013(17)
C112 0.041(3) 0.031(3) 0.026(2) 0.0132(18) -0.0055(19) 0.000(2)
Li1 0.021(3) 0.019(4) 0.027(3) 0.000(3) 0.007(3) -0.003(3)
Li2 0.019(3) 0.017(4) 0.029(3) -0.003(3) 0.005(3) 0.006(3)
Ni1 0.0155(2) 0.0113(2) 0.0115(2) 0.00176(17) 0.00282(17) 0.00249(18)
Ni2 0.0182(2) 0.0134(2) 0.0143(2) 0.00212(18) 0.00494(18) 0.00365(19)
O1 0.0169(15) 0.0478(19) 0.0311(15) -0.0017(14) 0.0005(12) 0.0088(13)
O2 0.057(2) 0.0184(18) 0.053(2) 0.0097(14) 0.0011(16) -0.0129(16)
O3 0.051(2) 0.0185(18) 0.080(2) -0.0074(16) 0.0298(18) -0.0121(16)
O4 0.0218(16) 0.061(2) 0.0389(17) 0.0110(15) 0.0032(14) 0.0181(14)
O5 0.0238(14) 0.0248(16) 0.0274(14) 0.0083(11) 0.0049(11) -0.0004(11)
O6 0.0163(13) 0.0258(16) 0.0257(14) 0.0026(11) 0.0015(11) -0.0007(11)
O7 0.0321(15) 0.0160(15) 0.0281(14) 0.0002(11) 0.0078(12) 0.0007(11)
O8 0.0251(14) 0.0238(16) 0.0257(14) 0.0038(11) 0.0092(12) -0.0015(12)
O9 0.0155(13) 0.0174(15) 0.0263(14) -0.0036(11) 0.0069(11) 0.0010(10)
O10 0.0161(13) 0.0185(15) 0.0280(14) -0.0049(11) 0.0066(11) -0.0009(11)
O11 0.0240(14) 0.0170(14) 0.0307(14) 0.0036(11) 0.0109(12) 0.0044(11)
O12 0.0160(13) 0.0237(16) 0.0307(14) 0.0000(11) 0.0058(11) 0.0022(11)
O13 0.0207(13) 0.0251(15) 0.0247(13) -0.0041(11) 0.0073(11) -0.0018(11)
O14 0.0175(13) 0.0291(16) 0.0227(13) -0.0036(11) 0.0041(11) 0.0020(11)
O15 0.0276(15) 0.0214(16) 0.0221(14) -0.0016(11) -0.0033(11) 0.0023(12)
O16 0.0349(16) 0.0177(15) 0.0242(14) 0.0023(11) -0.0008(12) 0.0025(12)
P1 0.0133(4) 0.0099(5) 0.0093(4) 0.0008(3) 0.0027(3) 0.0001(3)
P2 0.0135(4) 0.0100(5) 0.0098(4) 0.0001(3) 0.0030(3) 0.0018(3)
P3 0.0159(5) 0.0118(5) 0.0099(4) 0.0008(3) 0.0029(4) -0.0007(4)
P4 0.0149(5) 0.0124(5) 0.0111(4) -0.0004(3) 0.0031(4) 0.0014(4)

loop_
_atom_type_symbol
_atom_type_description
_atom_type_scat_dispersion_real
_atom_type_scat_dispersion_imag
_atom_type_scat_source
C C 0.0033 0.0016 'International Tables Vol C Tables 4.2.6.8 and 6.1.1.4'
H H 0.0000 0.0000 'International Tables Vol C Tables 4.2.6.8 and 6.1.1.4'
Li Li -0.0003 0.0001 'International Tables Vol C Tables 4.2.6.8 and 6.1.1.4'
B B 0.0013 0.0007 'International Tables Vol C Tables 4.2.6.8 and 6.1.1.4'
O O 0.0106 0.0060 'International Tables Vol C Tables 4.2.6.8 and 6.1.1.4'
P P 0.1023 0.0942 'International Tables Vol C Tables 4.2.6.8 and 6.1.1.4'
Ni Ni 0.3393 1.1124 'International Tables Vol C Tables 4.2.6.8 and 6.1.1.4'

loop_
_geom_angle_atom_site_label_1
_geom_angle_atom_site_label_2
_geom_angle_atom_site_label_3
_geom_angle
C27 B1 C24 112.6(3)
C27 B1 C33 113.4(3)
C24 B1 C33 101.9(3)
C27 B1 C39 105.1(3)
C24 B1 C39 110.6(3)
C33 B1 C39 113.5(3)
C67 B2 C71 115.3(3)
C67 B2 C77 102.1(3)
C71 B2 C77 111.1(3)
C67 B2 C83 110.5(3)
C71 B2 C83 104.9(3)
C77 B2 C83 113.3(3)
O1 C1 Ni1 177.8(3)
O2 C2 Ni1 176.5(3)
C5 C3 C4 109.9(3)
C5 C3 P1 117.9(3)
C4 C3 P1 108.8(2)
C7 C6 C8 111.1(3)
C7 C6 P1 109.9(3)
C8 C6 P1 110.9(2)
C14 C9 C10 118.0(3)
C14 C9 P2 124.2(3)
C10 C9 P2 117.8(3)
C11 C10 C9 120.9(3)
C10 C11 C12 120.0(3)
C13 C12 C11 119.5(3)
C12 C13 C14 121.0(3)
C13 C14 C9 120.5(3)
C16 C15 C20 118.8(3)
C16 C15 P2 123.7(3)
C20 C15 P2 117.2(3)
C17 C16 C15 120.0(4)
C18 C17 C16 120.7(4)
C17 C18 C19 119.6(3)
C20 C19 C18 119.8(4)
C19 C20 C15 120.9(3)
C26 C21 C22 118.6(3)
C26 C21 P2 116.3(2)
C22 C21 P2 125.1(2)
C23 C22 C21 120.3(3)
C22 C23 C24 123.1(3)
C23 C24 C25 115.0(3)
C23 C24 B1 127.2(3)
C25 C24 B1 117.6(3)
C26 C25 C24 123.1(3)
C21 C26 C25 119.8(3)
C21 C26 P1 118.2(3)
C25 C26 P1 121.7(2)
C32 C27 C28 114.7(3)
C32 C27 B1 124.6(3)
C28 C27 B1 120.5(3)
C29 C28 C27 122.3(3)
C30 C29 C28 120.7(4)
C31 C30 C29 119.2(4)
C30 C31 C32 120.1(4)
C31 C32 C27 123.1(3)
C38 C33 C34 115.4(3)
C38 C33 B1 124.0(3)
C34 C33 B1 120.2(3)
C35 C34 C33 122.4(3)
C36 C35 C34 120.7(3)
C35 C36 C37 118.5(3)
C36 C37 C38 120.3(3)
C37 C38 C33 122.7(3)
C40 C39 C44 114.8(3)
C40 C39 B1 122.6(3)
C44 C39 B1 122.4(3)
C41 C40 C39 123.4(4)
C40 C41 C42 120.0(4)
C43 C42 C41 118.5(3)
C42 C43 C44 121.1(4)
C43 C44 C39 122.1(4)
O3 C45 Ni2 179.3(4)
O4 C46 Ni2 177.5(4)
C48 C47 C49 109.9(3)
C48 C47 P3 109.6(2)
C49 C47 P3 116.9(3)
C51 C50 C52 111.7(3)
C51 C50 P3 110.6(2)
C52 C50 P3 109.7(3)
C54 C53 C58 118.6(3)
C54 C53 P4 116.8(3)
C58 C53 P4 124.6(3)
C55 C54 C53 120.7(3)
C56 C55 C54 120.1(4)
C55 C56 C57 119.8(3)
C56 C57 C58 120.5(3)
C57 C58 C53 120.2(3)
C64 C59 C60 118.1(3)
C64 C59 P4 123.4(3)
C60 C59 P4 118.4(3)
C61 C60 C59 121.4(3)
C62 C61 C60 120.0(4)
C63 C62 C61 119.0(4)
C62 C63 C64 121.5(4)
C63 C64 C59 119.9(4)
C66 C65 C70 119.0(3)
C66 C65 P3 123.4(2)
C70 C65 P3 117.5(3)
C65 C66 C67 124.2(3)
C68 C67 C66 114.6(3)
C68 C67 B2 126.0(3)
C66 C67 B2 119.2(3)
C69 C68 C67 123.0(3)
C68 C69 C70 120.7(3)
C69 C70 C65 118.5(3)
C69 C70 P4 123.8(3)
C65 C70 P4 117.6(2)
C72 C71 C76 114.7(3)
C72 C71 B2 124.2(3)
C76 C71 B2 120.7(3)
C73 C72 C71 122.9(3)
C72 C73 C74 120.6(3)
C73 C74 C75 118.6(3)
C76 C75 C74 120.0(3)
C75 C76 C71 123.3(3)
C82 C77 C78 115.3(3)
C82 C77 B2 123.6(3)
C78 C77 B2 120.4(3)
C79 C78 C77 122.4(3)
C80 C79 C78 120.4(3)
C81 C80 C79 119.0(3)
C80 C81 C82 120.1(3)
C77 C82 C81 122.7(3)
C84 C83 C88 114.9(3)
C84 C83 B2 123.7(3)
C88 C83 B2 121.3(3)
C85 C84 C83 122.9(3)
C86 C85 C84 120.4(3)
C85 C86 C87 118.4(3)
C88 C87 C86 120.6(3)
C87 C88 C83 122.7(3)
O5 C90 C91 107.3(3)
O6 C91 C90 108.6(3)
O7 C94 C95 108.3(3)
O8 C95 C94 108.6(3)
O9 C98 C99 108.2(3)
O10 C99 C98 108.3(3)
O11 C102 C103 106.9(3)
O12 C103 C102 107.8(3)
O13 C106 C107 108.5(3)
O14 C107 C106 108.7(3)
O15 C110 C111 108.6(3)
O16 C111 C110 108.2(3)
O10 Li1 O7 167.4(3)
O10 Li1 O5 100.1(3)
O7 Li1 O5 92.3(3)
O10 Li1 O9 78.4(2)
O7 Li1 O9 99.3(3)
O5 Li1 O9 90.0(2)
O10 Li1 O8 89.4(2)
O7 Li1 O8 78.5(2)
O5 Li1 O8 169.8(3)
O9 Li1 O8 95.9(3)
O10 Li1 O6 90.7(3)
O7 Li1 O6 94.2(3)
O5 Li1 O6 78.4(2)
O9 Li1 O6 162.5(3)
O8 Li1 O6 97.7(3)
O12 Li2 O14 158.1(3)
O12 Li2 O11 79.3(2)
O14 Li2 O11 89.8(3)
O12 Li2 O16 95.5(3)
O14 Li2 O16 99.0(3)
O11 Li2 O16 166.3(3)
O12 Li2 O15 101.5(3)
O14 Li2 O15 97.6(3)
O11 Li2 O15 90.4(3)
O16 Li2 O15 78.2(2)
O12 Li2 O13 87.9(2)
O14 Li2 O13 75.4(2)
O11 Li2 O13 101.1(3)
O16 Li2 O13 91.3(2)
O15 Li2 O13 166.4(3)
C2 Ni1 C1 114.65(17)
C2 Ni1 P1 110.74(12)
C1 Ni1 P1 110.78(12)
C2 Ni1 P2 116.09(11)
C1 Ni1 P2 112.91(12)
P1 Ni1 P2 88.77(3)
C45 Ni2 C46 115.62(18)
C45 Ni2 P4 109.95(13)
C46 Ni2 P4 116.47(12)
C45 Ni2 P3 110.34(13)
C46 Ni2 P3 112.01(13)
P4 Ni2 P3 89.52(4)
C89 O5 C90 111.3(3)
C89 O5 Li1 125.1(3)
C90 O5 Li1 110.2(3)
C91 O6 C92 112.1(3)
C91 O6 Li1 106.4(3)
C92 O6 Li1 125.6(3)
C93 O7 C94 112.2(3)
C93 O7 Li1 129.0(3)
C94 O7 Li1 111.3(3)
C96 O8 C95 111.9(3)
C96 O8 Li1 125.8(3)
C95 O8 Li1 110.6(3)
C98 O9 C97 111.8(3)
C98 O9 Li1 106.9(3)
C97 O9 Li1 126.0(3)
C99 O10 C100 111.5(3)
C99 O10 Li1 113.3(3)
C100 O10 Li1 129.1(3)
C101 O11 C102 111.8(3)
C101 O11 Li2 127.9(3)
C102 O11 Li2 107.7(3)
C104 O12 C103 112.3(3)
C104 O12 Li2 127.1(3)
C103 O12 Li2 112.9(3)
C105 O13 C106 111.9(3)
C105 O13 Li2 127.4(3)
C106 O13 Li2 108.5(2)
C108 O14 C107 112.2(3)
C108 O14 Li2 126.0(3)
C107 O14 Li2 116.2(3)
C110 O15 C109 111.8(3)
C110 O15 Li2 111.2(3)
C109 O15 Li2 124.9(3)
C111 O16 C112 112.2(3)
C111 O16 Li2 110.9(3)
C112 O16 Li2 126.7(3)
C26 P1 C6 101.74(16)
C26 P1 C3 105.92(16)
C6 P1 C3 105.37(16)
C26 P1 Ni1 107.04(11)
C6 P1 Ni1 119.02(12)
C3 P1 Ni1 116.13(12)
C15 P2 C21 103.21(15)
C15 P2 C9 101.47(15)
C21 P2 C9 105.30(15)
C15 P2 Ni1 118.30(11)
C21 P2 Ni1 107.39(11)
C9 P2 Ni1 119.41(11)
C65 P3 C50 102.00(16)
C65 P3 C47 105.36(16)
C50 P3 C47 105.21(16)
C65 P3 Ni2 107.43(11)
C50 P3 Ni2 119.41(12)
C47 P3 Ni2 115.78(12)
C70 P4 C59 104.87(15)
C70 P4 C53 101.92(15)
C59 P4 C53 102.92(15)
C70 P4 Ni2 107.62(11)
C59 P4 Ni2 116.90(11)
C53 P4 Ni2 120.65(11)

loop_
_geom_bond_atom_site_label_1
_geom_bond_atom_site_label_2
_geom_bond_distance
B1 C27 1.631(5)
B1 C24 1.641(5)
B1 C33 1.641(5)
B1 C39 1.647(5)
B2 C67 1.633(5)
B2 C71 1.637(5)
B2 C77 1.649(5)
B2 C83 1.651(5)
C1 O1 1.149(4)
C1 Ni1 1.766(4)
C2 O2 1.140(5)
C2 Ni1 1.761(4)
C3 C5 1.517(5)
C3 C4 1.519(5)
C3 P1 1.851(3)
C6 C7 1.526(5)
C6 C8 1.534(5)
C6 P1 1.846(3)
C9 C14 1.395(5)
C9 C10 1.397(5)
C9 P2 1.830(3)
C10 C11 1.388(5)
C11 C12 1.388(5)
C12 C13 1.366(5)
C13 C14 1.387(5)
C15 C16 1.387(5)
C15 C20 1.392(5)
C15 P2 1.826(3)
C16 C17 1.382(5)
C17 C18 1.381(6)
C18 C19 1.381(6)
C19 C20 1.379(5)
C21 C26 1.392(4)
C21 C22 1.396(5)
C21 P2 1.826(3)
C22 C23 1.383(5)
C23 C24 1.400(4)
C24 C25 1.405(5)
C25 C26 1.393(5)
C26 P1 1.828(3)
C27 C32 1.395(5)
C27 C28 1.408(5)
C28 C29 1.387(5)
C29 C30 1.374(5)
C30 C31 1.365(5)
C31 C32 1.393(5)
C33 C38 1.399(5)
C33 C34 1.402(4)
C34 C35 1.392(5)
C35 C36 1.382(5)
C36 C37 1.387(5)
C37 C38 1.391(5)
C39 C40 1.394(5)
C39 C44 1.412(5)
C40 C41 1.385(5)
C41 C42 1.392(6)
C42 C43 1.371(6)
C43 C44 1.390(5)
C45 O3 1.143(5)
C45 Ni2 1.769(4)
C46 O4 1.145(4)
C46 Ni2 1.769(4)
C47 C48 1.521(5)
C47 C49 1.522(5)
C47 P3 1.859(3)
C50 C51 1.513(5)
C50 C52 1.537(5)
C50 P3 1.852(3)
C53 C54 1.391(5)
C53 C58 1.392(5)
C53 P4 1.838(3)
C54 C55 1.384(5)
C55 C56 1.374(5)
C56 C57 1.382(6)
C57 C58 1.383(5)
C59 C64 1.384(5)
C59 C60 1.392(5)
C59 P4 1.826(3)
C60 C61 1.377(5)
C61 C62 1.375(5)
C62 C63 1.373(6)
C63 C64 1.380(5)
C65 C66 1.391(5)
C65 C70 1.408(4)
C65 P3 1.824(3)
C66 C67 1.407(5)
C67 C68 1.406(5)
C68 C69 1.386(5)
C69 C70 1.399(5)
C70 P4 1.822(4)
C71 C72 1.405(5)
C71 C76 1.407(5)
C72 C73 1.385(5)
C73 C74 1.386(5)
C74 C75 1.389(5)
C75 C76 1.386(5)
C77 C82 1.388(5)
C77 C78 1.406(4)
C78 C79 1.391(5)
C79 C80 1.378(5)
C80 C81 1.375(5)
C81 C82 1.403(5)
C83 C84 1.395(5)
C83 C88 1.410(4)
C84 C85 1.391(4)
C85 C86 1.382(5)
C86 C87 1.384(5)
C87 C88 1.381(5)
C89 O5 1.423(5)
C90 O5 1.424(4)
C90 C91 1.477(6)
C91 O6 1.419(4)
C92 O6 1.426(4)
C93 O7 1.425(4)
C94 O7 1.429(5)
C94 C95 1.491(5)
C95 O8 1.431(5)
C96 O8 1.421(4)
C97 O9 1.426(4)
C98 O9 1.422(4)
C98 C99 1.489(5)
C99 O10 1.418(4)
C100 O10 1.421(5)
C101 O11 1.422(5)
C102 O11 1.427(4)
C102 C103 1.499(5)
C103 O12 1.442(4)
C104 O12 1.407(5)
C105 O13 1.423(4)
C106 O13 1.424(4)
C106 C107 1.483(5)
C107 O14 1.423(4)
C108 O14 1.420(4)
C109 O15 1.423(4)
C110 O15 1.415(5)
C110 C111 1.483(5)
C111 O16 1.418(5)
C112 O16 1.425(4)
Li1 O10 2.085(7)
Li1 O7 2.097(7)
Li1 O5 2.133(7)
Li1 O9 2.141(6)
Li1 O8 2.145(7)
Li1 O6 2.174(7)
Li2 O12 2.060(6)
Li2 O14 2.089(6)
Li2 O11 2.109(7)
Li2 O16 2.111(7)
Li2 O15 2.117(6)
Li2 O13 2.277(6)
Ni1 P1 2.1958(10)
Ni1 P2 2.1980(9)
Ni2 P4 2.1962(9)
Ni2 P3 2.1994(10)
